data_1547341
loop_
_publ_author_name
'Nam, Dongsik'
'Huh, Jihyun'
'Lee, Jiyoung'
'Kwak, Ja Hun'
'Jeong, Hu Young'
'Choi, Kyungmin'
'Choe, Wonyoung'

_publ_section_title
;
 Cross-linking Zr-based Metal-Organic Polyhedra via Postsynthetic
 Polymerization
;
_journal_name_full 'Chem. Sci.'
_journal_paper_doi 10.1039/C7SC03847J
_journal_year 2017
_chemical_formula_sum 'C149.6 H188 Cl6 N8 O47.4 Zr12'
_chemical_formula_weight 4164.01
_chemical_name_systematic CLMOP-1c
_space_group_crystal_system trigonal
_space_group_IT_number 166
_space_group_name_Hall '-R 3 2"'
_space_group_name_H-M_alt 'R -3 m :H'
_symmetry_space_group_name_Hall '-R 3 2"'
_symmetry_space_group_name_H-M 'R -3 m :H'
_atom_sites_solution_hydrogens geom
_audit_creation_method SHELXL-2014/7
_audit_update_record
;
2016-11-30 deposited with the CCDC.
2017-09-25 downloaded from the CCDC.
;
_cell_angle_alpha 90
_cell_angle_beta 90
_cell_angle_gamma 120
_cell_formula_units_Z 6
_cell_length_a 26.221(4)
_cell_length_b 26.221(4)
_cell_length_c 60.059(12)
_cell_measurement_reflns_used 301451
_cell_measurement_temperature 134(2)
_cell_measurement_theta_max 24.996
_cell_measurement_theta_min 1.044
_cell_volume 35761(11)
_computing_cell_refinement HKL2000
_computing_data_collection MxDC
_computing_data_reduction HKL2000
_computing_structure_refinement 'SHELXL-2014/7 (Sheldrick, 2014)'
_computing_structure_solution 'Bruker SHELXTL-XS'
_diffrn_ambient_temperature 134(2)
_diffrn_measured_fraction_theta_full 0.999
_diffrn_measured_fraction_theta_max 0.999
_diffrn_measurement_device_type 'Rayonix Ms225-HS'
_diffrn_measurement_method 'Omega scan'
_diffrn_radiation_type Synchrotron
_diffrn_radiation_wavelength 0.660
_diffrn_reflns_av_R_equivalents 0.1121
_diffrn_reflns_av_unetI/netI 0.0751
_diffrn_reflns_Laue_measured_fraction_full 0.999
_diffrn_reflns_Laue_measured_fraction_max 0.999
_diffrn_reflns_limit_h_max 33
_diffrn_reflns_limit_h_min -33
_diffrn_reflns_limit_k_max 33
_diffrn_reflns_limit_k_min -28
_diffrn_reflns_limit_l_max 44
_diffrn_reflns_limit_l_min -76
_diffrn_reflns_number 49471
_diffrn_reflns_point_group_measured_fraction_full 0.999
_diffrn_reflns_point_group_measured_fraction_max 0.999
_diffrn_reflns_theta_full 23.328
_diffrn_reflns_theta_max 24.996
_diffrn_reflns_theta_min 1.044
_diffrn_source 'Bending magnet'
_exptl_absorpt_coefficient_mu 2.715
_exptl_absorpt_correction_T_max 0.899
_exptl_absorpt_correction_T_min 0.876
_exptl_absorpt_correction_type multi-scans
_exptl_absorpt_process_details HKL2000
_exptl_crystal_colour 'pale yellow'
_exptl_crystal_density_diffrn 1.160
_exptl_crystal_density_method 'not measured'
_exptl_crystal_description cubic
_exptl_crystal_F_000 12617
_exptl_crystal_size_max 0.050
_exptl_crystal_size_mid 0.050
_exptl_crystal_size_min 0.040
_refine_diff_density_max 0.999
_refine_diff_density_min -0.991
_refine_diff_density_rms 0.093
_refine_ls_extinction_method none
_refine_ls_goodness_of_fit_ref 0.874
_refine_ls_hydrogen_treatment constr
_refine_ls_matrix_type full
_refine_ls_number_parameters 270
_refine_ls_number_reflns 9345
_refine_ls_number_restraints 3
_refine_ls_restrained_S_all 0.874
_refine_ls_R_factor_all 0.1439
_refine_ls_R_factor_gt 0.0787
_refine_ls_shift/su_max 0.001
_refine_ls_shift/su_mean 0.000
_refine_ls_structure_factor_coef Fsqd
_refine_ls_weighting_details 'w=1/[\s^2^(Fo^2^)+(0.2000P)^2^] where P=(Fo^2^+2Fc^2^)/3'
_refine_ls_weighting_scheme calc
_refine_ls_wR_factor_gt 0.2562
_refine_ls_wR_factor_ref 0.2949
_reflns_Friedel_coverage 0.000
_reflns_number_gt 4118
_reflns_number_total 9345
_reflns_threshold_expression 'I > 2\s(I)'
_cod_data_source_file c7sc03847j2.cif
_cod_data_source_block CLMOP-1c
_cod_original_cell_volume 35760(12)
_cod_original_formula_sum 'C149.60 H188 Cl6 N8 O47.40 Zr12'
_cod_database_code 1547341
_shelx_shelxl_version_number 2014/7
_shelx_space_group_comment
;
The symmetry employed for this shelxl refinement is uniquely defined
by the following loop, which should always be used as a source of
symmetry information in preference to the above space-group names.
They are only intended as comments.
;
_platon_squeeze_void_probe_radius 1.20

loop_
_space_group_symop_operation_xyz
'x, y, z'
'-y, x-y, z'
'-x+y, -x, z'
'y, x, -z'
'x-y, -y, -z'
'-x, -x+y, -z'
'x+2/3, y+1/3, z+1/3'
'-y+2/3, x-y+1/3, z+1/3'
'-x+y+2/3, -x+1/3, z+1/3'
'y+2/3, x+1/3, -z+1/3'
'x-y+2/3, -y+1/3, -z+1/3'
'-x+2/3, -x+y+1/3, -z+1/3'
'x+1/3, y+2/3, z+2/3'
'-y+1/3, x-y+2/3, z+2/3'
'-x+y+1/3, -x+2/3, z+2/3'
'y+1/3, x+2/3, -z+2/3'
'x-y+1/3, -y+2/3, -z+2/3'
'-x+1/3, -x+y+2/3, -z+2/3'
'-x, -y, -z'
'y, -x+y, -z'
'x-y, x, -z'
'-y, -x, z'
'-x+y, y, z'
'x, x-y, z'
'-x+2/3, -y+1/3, -z+1/3'
'y+2/3, -x+y+1/3, -z+1/3'
'x-y+2/3, x+1/3, -z+1/3'
'-y+2/3, -x+1/3, z+1/3'
'-x+y+2/3, y+1/3, z+1/3'
'x+2/3, x-y+1/3, z+1/3'
'-x+1/3, -y+2/3, -z+2/3'
'y+1/3, -x+y+2/3, -z+2/3'
'x-y+1/3, x+2/3, -z+2/3'
'-y+1/3, -x+2/3, z+2/3'
'-x+y+1/3, y+2/3, z+2/3'
'x+1/3, x-y+2/3, z+2/3'

loop_
_atom_site_label
_atom_site_type_symbol
_atom_site_fract_x
_atom_site_fract_y
_atom_site_fract_z
_atom_site_U_iso_or_equiv
_atom_site_adp_type
_atom_site_occupancy
_atom_site_site_symmetry_order
_atom_site_calc_flag
_atom_site_refinement_flags_posn
_atom_site_refinement_flags_adp
_atom_site_refinement_flags_occupancy
Cl2 Cl 0.10862(17) 0.6667 0.1667 0.1463(14) Uani 1 2 d S T P
Zr1 Zr 0.70922(2) 0.29078(2) -0.04378(2) 0.0780(3) Uani 1 2 d S T P
Zr2 Zr 0.98869(3) 0.55811(3) 0.10816(2) 0.0871(3) Uani 1 1 d . . .
Zr3 Zr 0.95180(4) 0.47590(2) 0.15428(2) 0.0894(4) Uani 1 2 d S T P
O4C O 0.6667 0.3333 -0.03151(14) 0.078(3) Uani 1 6 d S T P
Cl1 Cl 0.8245(3) 0.41224(14) 0.89976(8) 0.196(2) Uani 1 2 d S T P
O5C O 0.7448(2) 0.37241(12) -0.06103(8) 0.0742(16) Uani 1 2 d S T P
H5C H 0.7705 0.3853 -0.0735 0.089 Uiso 1 2 calc R U P
O1C O 0.9440(3) 0.47198(13) 0.11963(9) 0.0839(18) Uani 1 2 d S T P
O3C O 1.0432(3) 0.52158(14) 0.10076(9) 0.0883(18) Uani 1 2 d S T P
H3C H 1.0825 0.5413 0.0954 0.106 Uiso 1 2 calc R U P
O4 O 0.7702(2) 0.3418(2) -0.01744(7) 0.0934(14) Uani 1 1 d . . .
O2C O 1.0083(2) 0.5628(2) 0.14247(7) 0.0884(14) Uani 1 1 d . . .
H2C H 1.0361 0.5962 0.1507 0.106 Uiso 1 1 calc R U .
C8 C 0.7843(5) 0.3921(2) -0.00881(14) 0.087(3) Uani 1 2 d S T P
O3 O 0.9414(2) 0.5136(2) 0.07820(7) 0.0963(15) Uani 1 1 d . . .
O1 O 0.8814(2) 0.3848(2) 0.14970(8) 0.1007(16) Uani 1 1 d . . .
O2 O 0.9072(2) 0.5521(2) 0.11922(8) 0.0967(14) Uani 1 1 d . . .
C9 C 0.8189(5) 0.4094(2) 0.01203(16) 0.101(3) Uani 1 2 d S T P
C7 C 0.8691(5) 0.4812(4) 0.04094(13) 0.125(3) Uani 1 1 d . . .
C4C C 0.7727(3) 0.2760(3) -0.07246(12) 0.097(2) Uani 1 1 d . . .
H4C H 0.7879 0.3023 -0.0847 0.116 Uiso 1 1 calc R U .
C1 C 0.8704(4) 0.3481(4) 0.13474(14) 0.105(3) Uani 1 1 d . . .
C6C C 0.7625(3) 0.2375(3) -0.0395(2) 0.120(4) Uani 1 2 d S T P
H6C H 0.7685 0.2315 -0.0243 0.144 Uiso 1 2 calc R U P
C6 C 0.8855(5) 0.4428(2) 0.05064(16) 0.108(4) Uani 1 2 d S T P
C3C C 1.0031(4) 0.4764(4) 0.19026(11) 0.104(3) Uani 1 1 d . . .
H3C1 H 1.0375 0.4731 0.1893 0.124 Uiso 1 1 calc R U .
C2 C 0.8140(4) 0.2933(4) 0.13487(15) 0.118(3) Uani 1 1 d . . .
C3 C 0.8021(4) 0.2499(4) 0.11820(16) 0.135(3) Uani 1 1 d . . .
C1C C 0.9457(5) 0.5174(5) 0.19177(13) 0.129(3) Uani 1 1 d . . .
H1C H 0.9338 0.5462 0.1925 0.155 Uiso 1 1 calc R U .
C5 C 0.9253(5) 0.4627(2) 0.07059(16) 0.096(3) Uani 1 2 d S T P
C10 C 0.8339(4) 0.4624(4) 0.02159(13) 0.118(3) Uani 1 1 d . . .
C7C C 0.9950(6) 0.6528(7) 0.0954(4) 0.221(10) Uani 1 1 d D . .
H7C H 0.9594 0.6542 0.0950 0.265 Uiso 1 1 calc R U .
C5C C 0.8001(4) 0.2848(4) -0.05193(18) 0.117(3) Uani 1 1 d . . .
H5C1 H 0.8371 0.3170 -0.0475 0.140 Uiso 1 1 calc R U .
C2C C 0.9089(6) 0.4544(3) 0.19205(19) 0.130(5) Uani 1 2 d S T P
H2C1 H 0.8671 0.4335 0.1924 0.156 Uiso 1 2 calc R U P
C8C C 1.0765(5) 0.6592(4) 0.1071(2) 0.124(3) Uani 1 1 d D . .
H8C H 1.1081 0.6649 0.1165 0.149 Uiso 1 1 calc R U .
C4 C 0.7712(4) 0.2807(4) 0.15100(15) 0.128(3) Uani 1 1 d . . .
C9C C 1.0335(9) 0.6677(4) 0.1125(2) 0.154(5) Uani 1 1 d . . .
H9C H 1.0295 0.6823 0.1265 0.185 Uiso 1 1 calc R U .
C10C C 1.0684(7) 0.6405(5) 0.0855(3) 0.149(5) Uani 1 1 d D . .
H10C H 1.0944 0.6328 0.0771 0.179 Uiso 1 1 calc R U .
C11C C 1.0195(9) 0.6351(6) 0.0786(2) 0.180(7) Uani 1 1 d D . .
H11C H 1.0028 0.6212 0.0643 0.216 Uiso 1 1 calc R U .

loop_
_atom_site_aniso_label
_atom_site_aniso_U_11
_atom_site_aniso_U_22
_atom_site_aniso_U_33
_atom_site_aniso_U_23
_atom_site_aniso_U_13
_atom_site_aniso_U_12
Cl2 0.179(3) 0.152(3) 0.099(2) -0.026(2) -0.0129(11) 0.0760(16)
Zr1 0.0984(5) 0.0984(5) 0.0386(4) 0.00204(19) -0.00204(19) 0.0501(5)
Zr2 0.0946(5) 0.1091(6) 0.0560(4) -0.0043(3) -0.0129(3) 0.0496(4)
Zr3 0.0970(7) 0.1115(6) 0.0549(5) -0.0031(2) -0.0063(4) 0.0485(4)
O4C 0.098(5) 0.098(5) 0.039(5) 0.000 0.000 0.049(2)
Cl1 0.263(6) 0.216(3) 0.125(3) 0.0082(18) 0.016(4) 0.131(3)
O5C 0.076(4) 0.097(3) 0.042(3) 0.0019(13) 0.004(3) 0.0382(19)
O1C 0.091(4) 0.103(3) 0.053(3) -0.0026(15) -0.005(3) 0.045(2)
O3C 0.089(4) 0.117(4) 0.049(3) -0.0016(15) -0.003(3) 0.045(2)
O4 0.113(4) 0.115(4) 0.050(2) -0.005(2) -0.016(2) 0.055(3)
O2C 0.096(3) 0.101(3) 0.061(3) -0.012(2) -0.004(2) 0.044(3)
C8 0.110(8) 0.116(6) 0.034(4) -0.004(2) -0.008(4) 0.055(4)
O3 0.100(3) 0.125(4) 0.058(3) -0.002(3) -0.017(2) 0.052(3)
O1 0.103(4) 0.105(4) 0.071(3) -0.012(3) -0.005(3) 0.035(3)
O2 0.083(3) 0.127(4) 0.084(3) 0.008(3) 0.000(3) 0.055(3)
C9 0.102(8) 0.137(8) 0.054(5) -0.013(3) -0.027(5) 0.051(4)
C7 0.184(9) 0.150(8) 0.071(5) -0.021(5) -0.046(5) 0.106(7)
C4C 0.113(6) 0.110(5) 0.068(4) 0.009(4) 0.018(4) 0.055(5)
C1 0.080(5) 0.119(7) 0.090(6) 0.018(5) 0.001(5) 0.030(5)
C6C 0.150(10) 0.150(10) 0.087(8) -0.001(3) 0.001(3) 0.095(11)
C6 0.104(8) 0.147(8) 0.057(6) -0.005(3) -0.011(5) 0.052(4)
C3C 0.113(6) 0.143(7) 0.062(4) -0.006(4) -0.016(4) 0.069(5)
C2 0.111(7) 0.106(6) 0.099(6) -0.016(5) -0.013(5) 0.026(6)
C3 0.117(7) 0.122(7) 0.120(7) 0.001(6) 0.013(5) 0.025(5)
C1C 0.187(11) 0.175(9) 0.065(5) -0.030(6) -0.012(6) 0.120(9)
C5 0.100(8) 0.130(8) 0.047(5) -0.005(2) -0.010(5) 0.050(4)
C10 0.152(8) 0.120(7) 0.072(5) -0.014(5) -0.047(5) 0.061(6)
C7C 0.118(9) 0.196(16) 0.38(3) 0.168(19) 0.048(14) 0.103(11)
C5C 0.108(7) 0.109(7) 0.139(8) -0.034(6) 0.000(6) 0.057(6)
C2C 0.105(10) 0.188(12) 0.070(7) 0.009(3) 0.018(7) 0.053(5)
C8C 0.109(7) 0.115(7) 0.143(10) -0.005(7) -0.039(7) 0.052(6)
C4 0.093(6) 0.157(8) 0.095(6) -0.009(5) 0.008(5) 0.033(5)
C9C 0.257(17) 0.107(7) 0.117(8) 0.004(6) 0.047(10) 0.105(11)
C10C 0.165(12) 0.103(7) 0.188(13) 0.022(8) 0.085(10) 0.073(9)
C11C 0.211(17) 0.141(10) 0.104(8) 0.018(7) -0.061(10) 0.026(12)

loop_
_atom_type_symbol
_atom_type_description
_atom_type_scat_dispersion_real
_atom_type_scat_dispersion_imag
_atom_type_scat_source
C C 0.0025 0.0014 'International Tables Vol C Tables 4.2.6.8 and 6.1.1.4'
H H 0.0000 0.0000 'International Tables Vol C Tables 4.2.6.8 and 6.1.1.4'
N N 0.0050 0.0028 'International Tables Vol C Tables 4.2.6.8 and 6.1.1.4'
O O 0.0091 0.0052 'International Tables Vol C Tables 4.2.6.8 and 6.1.1.4'
Cl Cl 0.1327 0.1378 'International Tables Vol C Tables 4.2.6.8 and 6.1.1.4'
Zr Zr -2.2039 3.4401 'International Tables Vol C Tables 4.2.6.8 and 6.1.1.4'

loop_
_geom_angle_atom_site_label_1
_geom_angle_atom_site_label_2
_geom_angle_atom_site_label_3
_geom_angle
_geom_angle_site_symmetry_1
_geom_angle_site_symmetry_3
O4C Zr1 O5C 73.41(19) . 3_665
O4C Zr1 O5C 73.41(19) . .
O5C Zr1 O5C 92.5(3) 3_665 .
O4C Zr1 O4 80.7(2) . .
O5C Zr1 O4 153.50(18) 3_665 .
O5C Zr1 O4 85.29(19) . .
O4C Zr1 O4 80.7(2) . 22_665
O5C Zr1 O4 85.29(19) 3_665 22_665
O5C Zr1 O4 153.50(18) . 22_665
O4 Zr1 O4 85.1(3) . 22_665
O4C Zr1 C6C 153.1(4) . .
O5C Zr1 C6C 122.7(2) 3_665 .
O5C Zr1 C6C 122.7(2) . .
O4 Zr1 C6C 79.6(3) . .
O4 Zr1 C6C 79.6(3) 22_665 .
O4C Zr1 C5C 152.5(2) . 22_665
O5C Zr1 C5C 90.9(3) 3_665 22_665
O5C Zr1 C5C 130.9(2) . 22_665
O4 Zr1 C5C 110.5(3) . 22_665
O4 Zr1 C5C 75.6(3) 22_665 22_665
C6C Zr1 C5C 31.8(3) . 22_665
O4C Zr1 C5C 152.5(2) . .
O5C Zr1 C5C 130.9(2) 3_665 .
O5C Zr1 C5C 90.9(3) . .
O4 Zr1 C5C 75.6(3) . .
O4 Zr1 C5C 110.5(3) 22_665 .
C6C Zr1 C5C 31.8(3) . .
C5C Zr1 C5C 52.6(4) 22_665 .
O4C Zr1 C4C 152.8(3) . 22_665
O5C Zr1 C4C 80.4(2) 3_665 22_665
O5C Zr1 C4C 101.2(2) . 22_665
O4 Zr1 C4C 126.0(2) . 22_665
O4 Zr1 C4C 104.5(2) 22_665 22_665
C6C Zr1 C4C 51.7(3) . 22_665
C5C Zr1 C4C 31.8(3) 22_665 22_665
C5C Zr1 C4C 51.0(3) . 22_665
O4C Zr1 C4C 152.8(3) . .
O5C Zr1 C4C 101.2(2) 3_665 .
O5C Zr1 C4C 80.4(2) . .
O4 Zr1 C4C 104.5(2) . .
O4 Zr1 C4C 126.0(2) 22_665 .
C6C Zr1 C4C 51.7(3) . .
C5C Zr1 C4C 51.0(3) 22_665 .
C5C Zr1 C4C 31.8(3) . .
C4C Zr1 C4C 28.9(3) 22_665 .
O4C Zr1 Zr1 35.98(12) . 2_655
O5C Zr1 Zr1 86.31(13) 3_665 2_655
O5C Zr1 Zr1 38.14(11) . 2_655
O4 Zr1 Zr1 75.66(14) . 2_655
O4 Zr1 Zr1 115.39(14) 22_665 2_655
C6C Zr1 Zr1 149.45(6) . 2_655
C5C Zr1 Zr1 168.3(2) 22_665 2_655
C5C Zr1 Zr1 122.4(2) . 2_655
C4C Zr1 Zr1 136.62(17) 22_665 2_655
C4C Zr1 Zr1 118.49(16) . 2_655
O4C Zr1 Zr1 35.98(12) . 3_665
O5C Zr1 Zr1 38.14(11) 3_665 3_665
O5C Zr1 Zr1 86.31(13) . 3_665
O4 Zr1 Zr1 115.39(14) . 3_665
O4 Zr1 Zr1 75.66(14) 22_665 3_665
C6C Zr1 Zr1 149.45(6) . 3_665
C5C Zr1 Zr1 122.4(2) 22_665 3_665
C5C Zr1 Zr1 168.3(2) . 3_665
C4C Zr1 Zr1 118.49(16) 22_665 3_665
C4C Zr1 Zr1 136.62(17) . 3_665
Zr1 Zr1 Zr1 60.0 2_655 3_665
O1C Zr2 O2C 74.2(2) . .
O1C Zr2 O3C 73.76(19) . .
O2C Zr2 O3C 91.8(2) . .
O1C Zr2 O2 79.5(2) . .
O2C Zr2 O2 84.72(18) . .
O3C Zr2 O2 153.0(2) . .
O1C Zr2 O3 80.2(2) . .
O2C Zr2 O3 154.06(19) . .
O3C Zr2 O3 85.2(2) . .
O2 Zr2 O3 86.39(19) . .
O1C Zr2 C8C 152.1(3) . .
O2C Zr2 C8C 83.9(3) . .
O3C Zr2 C8C 90.1(4) . .
O2 Zr2 C8C 116.0(4) . .
O3 Zr2 C8C 121.8(3) . .
O1C Zr2 C11C 153.3(3) . .
O2C Zr2 C11C 132.5(3) . .
O3C Zr2 C11C 101.3(6) . .
O2 Zr2 C11C 100.7(6) . .
O3 Zr2 C11C 73.2(3) . .
C8C Zr2 C11C 51.0(3) . .
O1C Zr2 C9C 153.7(3) . .
O2C Zr2 C9C 82.6(3) . .
O3C Zr2 C9C 120.1(5) . .
O2 Zr2 C9C 86.1(5) . .
O3 Zr2 C9C 121.0(4) . .
C8C Zr2 C9C 30.0(4) . .
C11C Zr2 C9C 51.2(4) . .
O1C Zr2 C10C 152.5(3) . .
O2C Zr2 C10C 113.7(5) . .
O3C Zr2 C10C 79.5(3) . .
O2 Zr2 C10C 126.3(3) . .
O3 Zr2 C10C 91.1(5) . .
C8C Zr2 C10C 31.5(3) . .
C11C Zr2 C10C 29.7(3) . .
C9C Zr2 C10C 50.5(3) . .
O1C Zr2 C7C 153.5(3) . .
O2C Zr2 C7C 110.1(7) . .
O3C Zr2 C7C 130.7(4) . .
O2 Zr2 C7C 75.0(4) . .
O3 Zr2 C7C 90.9(6) . .
C8C Zr2 C7C 51.4(4) . .
C11C Zr2 C7C 32.3(3) . .
C9C Zr2 C7C 31.1(5) . .
C10C Zr2 C7C 51.4(4) . .
O1C Zr2 Zr3 36.74(15) . .
O2C Zr2 Zr3 38.09(13) . .
O3C Zr2 Zr3 85.74(14) . .
O2 Zr2 Zr3 75.05(13) . .
O3 Zr2 Zr3 115.98(14) . .
C8C Zr2 Zr3 121.5(3) . .
C11C Zr2 Zr3 169.2(4) . .
C9C Zr2 Zr3 118.1(3) . .
C10C Zr2 Zr3 147.9(5) . .
C7C Zr2 Zr3 137.8(6) . .
O1C Zr2 Zr2 36.27(14) . 24
O2C Zr2 Zr2 86.38(13) . 24
O3C Zr2 Zr2 38.17(14) . 24
O2 Zr2 Zr2 114.84(14) . 24
O3 Zr2 Zr2 75.38(15) . 24
C8C Zr2 Zr2 126.9(3) . 24
C11C Zr2 Zr2 130.2(5) . 24
C9C Zr2 Zr2 155.3(5) . 24
C10C Zr2 Zr2 116.3(2) . 24
C7C Zr2 Zr2 162.0(6) . 24
Zr3 Zr2 Zr2 59.979(15) . 24
O1C Zr3 O2C 73.68(16) . 24
O1C Zr3 O2C 73.68(16) . .
O2C Zr3 O2C 92.7(3) 24 .
O1C Zr3 O1 79.19(18) . .
O2C Zr3 O1 85.08(19) 24 .
O2C Zr3 O1 152.25(18) . .
O1C Zr3 O1 79.19(18) . 24
O2C Zr3 O1 152.25(18) 24 24
O2C Zr3 O1 85.08(19) . 24
O1 Zr3 O1 84.2(3) . 24
O1C Zr3 C2C 151.9(4) . .
O2C Zr3 C2C 123.0(2) 24 .
O2C Zr3 C2C 123.0(2) . .
O1 Zr3 C2C 80.0(3) . .
O1 Zr3 C2C 80.0(3) 24 .
O1C Zr3 C1C 151.5(2) . .
O2C Zr3 C1C 131.4(3) 24 .
O2C Zr3 C1C 89.8(3) . .
O1 Zr3 C1C 112.3(3) . .
O1 Zr3 C1C 76.3(3) 24 .
C2C Zr3 C1C 33.3(3) . .
O1C Zr3 C1C 151.5(2) . 24
O2C Zr3 C1C 89.8(3) 24 24
O2C Zr3 C1C 131.4(3) . 24
O1 Zr3 C1C 76.3(3) . 24
O1 Zr3 C1C 112.3(3) 24 24
C2C Zr3 C1C 33.3(3) . 24
C1C Zr3 C1C 54.7(5) . 24
O1C Zr3 C3C 152.4(2) . 24
O2C Zr3 C3C 101.2(2) 24 24
O2C Zr3 C3C 79.6(2) . 24
O1 Zr3 C3C 128.0(2) . 24
O1 Zr3 C3C 105.5(2) 24 24
C2C Zr3 C3C 53.1(4) . 24
C1C Zr3 C3C 32.0(3) . 24
C1C Zr3 C3C 52.5(3) 24 24
O1C Zr3 C3C 152.4(2) . .
O2C Zr3 C3C 79.6(2) 24 .
O2C Zr3 C3C 101.2(2) . .
O1 Zr3 C3C 105.5(2) . .
O1 Zr3 C3C 128.0(2) 24 .
C2C Zr3 C3C 53.1(4) . .
C1C Zr3 C3C 52.5(3) . .
C1C Zr3 C3C 32.0(3) 24 .
C3C Zr3 C3C 30.1(3) 24 .
O1C Zr3 Zr2 36.44(9) . 24
O2C Zr3 Zr2 37.81(12) 24 24
O2C Zr3 Zr2 86.23(12) . 24
O1 Zr3 Zr2 75.14(14) . 24
O1 Zr3 Zr2 114.48(14) 24 24
C2C Zr3 Zr2 149.37(7) . 24
C1C Zr3 Zr2 168.0(3) . 24
C1C Zr3 Zr2 121.2(2) 24 24
C3C Zr3 Zr2 136.0(2) 24 24
C3C Zr3 Zr2 117.37(18) . 24
O1C Zr3 Zr2 36.45(9) . .
O2C Zr3 Zr2 86.23(12) 24 .
O2C Zr3 Zr2 37.81(12) . .
O1 Zr3 Zr2 114.49(14) . .
O1 Zr3 Zr2 75.14(14) 24 .
C2C Zr3 Zr2 149.36(7) . .
C1C Zr3 Zr2 121.2(2) . .
C1C Zr3 Zr2 168.0(3) 24 .
C3C Zr3 Zr2 117.36(18) 24 .
C3C Zr3 Zr2 136.0(2) . .
Zr2 Zr3 Zr2 60.04(3) 24 .
Zr1 O4C Zr1 108.0(2) . 3_665
Zr1 O4C Zr1 108.0(2) . 2_655
Zr1 O4C Zr1 108.0(2) 3_665 2_655
Zr1 O5C Zr1 103.7(2) . 2_655
Zr2 O1C Zr2 107.4(3) 24 .
Zr2 O1C Zr3 106.81(19) 24 .
Zr2 O1C Zr3 106.81(19) . .
Zr2 O3C Zr2 103.7(3) 24 .
C8 O4 Zr1 132.1(5) . .
Zr2 O2C Zr3 104.10(19) . .
O4 C8 O4 123.6(8) 24 .
O4 C8 C9 118.2(4) 24 .
O4 C8 C9 118.2(4) . .
C5 O3 Zr2 131.7(5) . .
C1 O1 Zr3 132.9(5) . .
C1 O2 Zr2 132.8(6) 24 .
C10 C9 C10 121.5(9) 24 .
C10 C9 C8 119.3(5) 24 .
C10 C9 C8 119.3(5) . .
C6 C7 C10 118.2(8) . .
C4C C4C C5C 110.0(5) 22_665 .
C4C C4C Zr1 75.53(16) 22_665 .
C5C C4C Zr1 72.4(5) . .
O1 C1 O2 123.1(8) . 24
O1 C1 C2 119.2(8) . .
O2 C1 C2 117.6(9) 24 .
C5C C6C C5C 110.0(13) 22_665 .
C5C C6C Zr1 77.2(7) 22_665 .
C5C C6C Zr1 77.2(7) . .
C7 C6 C7 121.0(10) . 24
C7 C6 C5 119.4(5) . .
C7 C6 C5 119.4(5) 24 .
C3C C3C C1C 111.2(6) 24 24
C3C C3C Zr3 74.94(17) 24 .
C1C C3C Zr3 73.9(4) 24 .
C4 C2 C3 118.0(9) . .
C4 C2 C1 122.5(8) . .
C3 C2 C1 119.5(9) . .
C3 C3 C2 120.5(5) 22_665 .
C3C C1C C2C 104.3(10) 24 .
C3C C1C Zr3 74.1(4) 24 .
C2C C1C Zr3 70.6(6) . .
O3 C5 O3 125.1(9) 24 .
O3 C5 C6 117.4(5) 24 .
O3 C5 C6 117.4(5) . .
C9 C10 C7 120.4(8) . .
C9C C7C C11C 104.1(11) . .
C9C C7C Zr2 74.1(6) . .
C11C C7C Zr2 72.9(8) . .
C6C C5C C4C 105.0(9) . .
C6C C5C Zr1 70.9(7) . .
C4C C5C Zr1 75.8(5) . .
C1C C2C C1C 108.8(13) . 24
C1C C2C Zr3 76.1(6) . .
C1C C2C Zr3 76.1(6) 24 .
C9C C8C C10C 107.8(10) . .
C9C C8C Zr2 75.9(7) . .
C10C C8C Zr2 75.3(6) . .
C4 C4 C2 121.4(5) 22_665 .
C8C C9C C7C 110.5(12) . .
C8C C9C Zr2 74.2(6) . .
C7C C9C Zr2 74.8(8) . .
C11C C10C C8C 108.6(11) . .
C11C C10C Zr2 74.2(7) . .
C8C C10C Zr2 73.1(6) . .
C10C C11C C7C 109.0(12) . .
C10C C11C Zr2 76.1(7) . .
C7C C11C Zr2 74.8(8) . .

loop_
_geom_bond_atom_site_label_1
_geom_bond_atom_site_label_2
_geom_bond_distance
_geom_bond_site_symmetry_2
Zr1 O4C 2.068(3) .
Zr1 O5C 2.128(3) 3_665
Zr1 O5C 2.128(3) .
Zr1 O4 2.170(5) .
Zr1 O4 2.170(4) 22_665
Zr1 C6C 2.435(13) .
Zr1 C5C 2.513(8) 22_665
Zr1 C5C 2.513(8) .
Zr1 C4C 2.555(7) 22_665
Zr1 C4C 2.555(7) .
Zr1 Zr1 3.3477(17) 2_655
Zr1 Zr1 3.3477(17) 3_665
Zr2 O1C 2.074(4) .
Zr2 O2C 2.112(4) .
Zr2 O3C 2.127(4) .
Zr2 O2 2.166(5) .
Zr2 O3 2.166(5) .
Zr2 C8C 2.496(9) .
Zr2 C11C 2.501(12) .
Zr2 C9C 2.516(10) .
Zr2 C10C 2.523(10) .
Zr2 C7C 2.525(12) .
Zr2 Zr3 3.3419(11) .
Zr2 Zr2 3.3439(15) 24
Zr3 O1C 2.088(6) .
Zr3 O2C 2.126(5) 24
Zr3 O2C 2.126(5) .
Zr3 O1 2.187(5) .
Zr3 O1 2.187(5) 24
Zr3 C2C 2.469(11) .
Zr3 C1C 2.540(8) .
Zr3 C1C 2.540(8) 24
Zr3 C3C 2.542(7) 24
Zr3 C3C 2.542(7) .
Zr3 Zr2 3.3419(11) 24
O4C Zr1 2.068(3) 3_665
O4C Zr1 2.068(3) 2_655
O5C Zr1 2.128(3) 2_655
O1C Zr2 2.074(4) 24
O3C Zr2 2.127(4) 24
O4 C8 1.290(6) .
C8 O4 1.289(6) 24
C8 C9 1.477(12) .
O3 C5 1.268(6) .
O1 C1 1.240(10) .
O2 C1 1.287(9) 24
C9 C10 1.367(9) 24
C9 C10 1.367(9) .
C7 C6 1.405(9) .
C7 C10 1.411(11) .
C4C C4C 1.277(14) 22_665
C4C C5C 1.387(12) .
C1 O2 1.287(9) 24
C1 C2 1.458(11) .
C6C C5C 1.359(11) 22_665
C6C C5C 1.359(11) .
C6 C7 1.405(9) 24
C6 C5 1.501(14) .
C3C C3C 1.321(15) 24
C3C C1C 1.402(12) 24
C2 C4 1.392(11) .
C2 C3 1.429(12) .
C3 C3 1.363(17) 22_665
C1C C3C 1.402(12) 24
C1C C2C 1.436(12) .
C5 O3 1.268(6) 24
C7C C9C 1.352(19) .
C7C C11C 1.399(14) .
C2C C1C 1.436(12) 24
C8C C9C 1.296(15) .
C8C C10C 1.363(12) .
C4 C4 1.363(17) 22_665
C10C C11C 1.287(13) .

loop_
_platon_squeeze_void_nr
_platon_squeeze_void_average_x
_platon_squeeze_void_average_y
_platon_squeeze_void_average_z
_platon_squeeze_void_volume
_platon_squeeze_void_count_electrons
_platon_squeeze_void_content
1 -0.034 -0.048 -0.001 21825 5217 ' '
